data_7707728
loop_
_publ_author_name
'de Campos, Nath\'alia R'
'Simosono, Cintia A.'
'Landre Rosa, Iara M.'
'da Silva, Rafaela M. R.'
'Doriguetto, Ant\^onio C'
'do Pim, Walace D.'
'Gomes Sim\~oes, Tatiana R'
'Valdo, Ana Karoline S. M.'
'Martins, Felipe T.'
'Sarmiento, Charlie V.'
'Nunes, Wallace C.'
'Guedes, Guilherme P.'
'Pedroso, Emerson F.'
'Pereira, Cynthia L. M.'
'Stumpf, Humberto O.'
'Lloret, Francesc'
'Julve, Miguel'
'Marinho, Maria Vanda'

_publ_section_title
;
 Building-up host-guest helicate motifs and chains: a magneto-structural
 study of new field-induced cobalt-based single-ion magnets.
;
_journal_issue 31
_journal_name_full 'Dalton transactions (Cambridge, England : 2003)'
_journal_page_first 10707
_journal_page_last 10728
_journal_paper_doi 10.1039/d1dt01693h
_journal_volume 50
_journal_year 2021
_chemical_formula_sum 'C84 H82 Co4 N16 O33 S8'
_chemical_formula_weight 2335.86
_space_group_crystal_system monoclinic
_space_group_IT_number 14
_space_group_name_Hall '-P 2ybc'
_space_group_name_H-M_alt 'P 1 21/c 1'
_atom_sites_solution_hydrogens mixed
_audit_creation_method SHELXL-2018/3
_audit_update_record
;
2018-12-06 deposited with the CCDC.	2021-06-28 downloaded from the CCDC.
;
_cell_angle_alpha 90
_cell_angle_beta 111.8340(10)
_cell_angle_gamma 90
_cell_formula_units_Z 1
_cell_length_a 10.2426(5)
_cell_length_b 24.3027(11)
_cell_length_c 10.5970(5)
_cell_measurement_reflns_used 11833
_cell_measurement_temperature 296(2)
_cell_measurement_theta_max 25.364
_cell_measurement_theta_min 1.676
_cell_volume 2448.6(2)
_computing_structure_refinement 'SHELXL-2018/3 (Sheldrick, 2018)'
_diffrn_ambient_temperature 296(2)
_diffrn_measured_fraction_theta_full 0.998
_diffrn_measured_fraction_theta_max 0.998
_diffrn_measurement_device_type 'Bruker APEX-II CCD'
_diffrn_radiation_type MoK\a
_diffrn_radiation_wavelength 0.71073
_diffrn_reflns_av_R_equivalents 0.0373
_diffrn_reflns_av_unetI/netI 0.0470
_diffrn_reflns_Laue_measured_fraction_full 0.998
_diffrn_reflns_Laue_measured_fraction_max 0.998
_diffrn_reflns_limit_h_max 12
_diffrn_reflns_limit_h_min -12
_diffrn_reflns_limit_k_max 24
_diffrn_reflns_limit_k_min -29
_diffrn_reflns_limit_l_max 8
_diffrn_reflns_limit_l_min -12
_diffrn_reflns_number 11833
_diffrn_reflns_point_group_measured_fraction_full 0.998
_diffrn_reflns_point_group_measured_fraction_max 0.998
_diffrn_reflns_theta_full 25.242
_diffrn_reflns_theta_max 25.364
_diffrn_reflns_theta_min 1.676
_exptl_absorpt_coefficient_mu 0.927
_exptl_absorpt_correction_T_max 0.878
_exptl_absorpt_correction_T_min 0.834
_exptl_absorpt_correction_type multi-scan
_exptl_absorpt_process_details 'Blessing, R. H. (1995) Acta Cryst., A51, 33-38'
_exptl_crystal_colour orange
_exptl_crystal_density_diffrn 1.584
_exptl_crystal_description prism
_exptl_crystal_F_000 1198
_exptl_crystal_size_max 0.33
_exptl_crystal_size_mid 0.21
_exptl_crystal_size_min 0.14
_refine_diff_density_max 0.271
_refine_diff_density_min -0.301
_refine_diff_density_rms 0.074
_refine_ls_extinction_method none
_refine_ls_goodness_of_fit_ref 1.073
_refine_ls_hydrogen_treatment constr
_refine_ls_matrix_type full
_refine_ls_number_parameters 338
_refine_ls_number_reflns 4479
_refine_ls_number_restraints 0
_refine_ls_restrained_S_all 1.073
_refine_ls_R_factor_all 0.0656
_refine_ls_R_factor_gt 0.0397
_refine_ls_shift/su_max 0.000
_refine_ls_shift/su_mean 0.000
_refine_ls_structure_factor_coef Fsqd
_refine_ls_weighting_details 'w=1/[\s^2^(Fo^2^)+(0.0609P)^2^+0.3997P] where P=(Fo^2^+2Fc^2^)/3'
_refine_ls_weighting_scheme calc
_refine_ls_wR_factor_gt 0.0982
_refine_ls_wR_factor_ref 0.1236
_reflns_Friedel_coverage 0.000
_reflns_number_gt 3171
_reflns_number_total 4479
_reflns_threshold_expression 'I > 2\s(I)'
_cod_data_source_file d1dt01693h2.cif
_cod_data_source_block comp_4
_cod_depositor_comments 'Adding full bibliography for 7707725--7707729.cif.'
_cod_original_sg_symbol_H-M 'P 21/c'
_cod_database_code 7707728
_shelx_shelxl_version_number 2018/3
_shelx_space_group_comment
;
The symmetry employed for this shelxl refinement is uniquely defined
by the following loop, which should always be used as a source of
symmetry information in preference to the above space-group names.
They are only intended as comments.
;

loop_
_space_group_symop_operation_xyz
'x, y, z'
'-x, y+1/2, -z+1/2'
'-x, -y, -z'
'x, -y-1/2, z-1/2'

loop_
_atom_site_label
_atom_site_type_symbol
_atom_site_fract_x
_atom_site_fract_y
_atom_site_fract_z
_atom_site_U_iso_or_equiv
_atom_site_adp_type
_atom_site_occupancy
_atom_site_site_symmetry_order
_atom_site_calc_flag
_atom_site_refinement_flags_posn
_atom_site_refinement_flags_adp
_atom_site_refinement_flags_occupancy
_atom_site_disorder_assembly
_atom_site_disorder_group
Co1 Co 0.000000 0.500000 0.500000 0.02611(17) Uani 1 2 d S . P . .
Co2 Co 0.500000 0.500000 0.500000 0.02889(18) Uani 1 2 d S . P . .
S1 S 0.06027(12) 0.30699(4) 0.44732(12) 0.0573(3) Uani 1 1 d . . . . .
S2 S 0.12860(12) 0.23393(5) 0.40521(12) 0.0579(3) Uani 1 1 d . . . . .
O1 O -0.0001(2) 0.52704(9) 0.3131(2) 0.0320(5) Uani 1 1 d . . . . .
O2 O -0.1667(2) 0.55628(9) 0.4393(2) 0.0307(5) Uani 1 1 d . . . . .
O3 O -0.2989(3) 0.60630(11) 0.2606(3) 0.0521(7) Uani 1 1 d . . . . .
O7 O 0.3613(2) 0.43338(10) 0.4553(3) 0.0429(6) Uani 1 1 d . . . . .
H1O H 0.281291 0.433005 0.488331 0.064 Uiso 1 1 d R U . . .
O5 O 0.5913(2) 0.46966(9) 0.3668(2) 0.0314(5) Uani 1 1 d . . . . .
O6 O 0.5736(3) 0.47700(11) 0.1504(2) 0.0437(6) Uani 1 1 d . . . . .
O1W O -0.1411(2) 0.43674(9) 0.4117(2) 0.0335(6) Uani 1 1 d . . . . .
H2W H -0.125370 0.403772 0.450356 0.050 Uiso 1 1 d R U . . .
H1W H -0.234470 0.443672 0.405256 0.050 Uiso 1 1 d R U . . .
N1 N -0.1179(3) 0.58301(11) 0.1327(3) 0.0290(6) Uani 1 1 d . . . . .
H1N H -0.191038 0.603586 0.098938 0.035 Uiso 1 1 calc R U . . .
C6 C -0.0327(3) 0.57715(13) 0.0543(3) 0.0273(7) Uani 1 1 d . . . . .
C2 C 0.1864(3) 0.55463(13) 0.0343(3) 0.0290(7) Uani 1 1 d . . . . .
N2 N 0.3242(3) 0.53075(12) 0.0883(3) 0.0338(7) Uani 1 1 d . . . . .
H2N H 0.361592 0.522082 0.030579 0.041 Uiso 1 1 calc R U . . .
O4 O 0.3704(2) 0.53556(10) 0.3158(2) 0.0365(6) Uani 1 1 d . . . . .
C14 C -0.2461(5) 0.2825(2) 0.6529(5) 0.0726(14) Uani 1 1 d . . . . .
H14 H -0.309632 0.280696 0.696637 0.087 Uiso 1 1 calc R U . . .
C13 C -0.1925(5) 0.23489(19) 0.6173(5) 0.0653(13) Uani 1 1 d . . . . .
H13 H -0.220328 0.200387 0.635773 0.078 Uiso 1 1 calc R U . . .
C12 C -0.0983(4) 0.23980(16) 0.5547(5) 0.0556(11) Uani 1 1 d . . . . .
H12 H -0.060522 0.208626 0.530309 0.067 Uiso 1 1 calc R U . . .
C11 C -0.0599(4) 0.29136(15) 0.5282(4) 0.0405(9) Uani 1 1 d . . . . .
C16 C 0.2845(4) 0.21906(16) 0.5470(4) 0.0453(9) Uani 1 1 d . . . . .
C17 C 0.3430(5) 0.2507(2) 0.6632(5) 0.0639(13) Uani 1 1 d . . . . .
H17 H 0.299089 0.282549 0.675861 0.077 Uiso 1 1 calc R U . . .
C15 C -0.2017(4) 0.33280(19) 0.6211(5) 0.0591(11) Uani 1 1 d . . . . .
H15 H -0.237335 0.364873 0.644005 0.071 Uiso 1 1 calc R U . . .
N3 N -0.1108(3) 0.33702(13) 0.5596(3) 0.0476(8) Uani 1 1 d . . . . .
N4 N 0.3403(4) 0.17260(14) 0.5260(4) 0.0615(10) Uani 1 1 d . . . . .
C8 C -0.1996(3) 0.57641(13) 0.3206(3) 0.0307(8) Uani 1 1 d . . . . .
C7 C -0.0970(3) 0.56004(13) 0.2532(3) 0.0272(7) Uani 1 1 d . . . . .
C5 C -0.0860(4) 0.59358(14) -0.0817(3) 0.0340(8) Uani 1 1 d . . . . .
H5 H -0.177386 0.606945 -0.121022 0.041 Uiso 1 1 calc R U . . .
C4 C -0.0027(4) 0.58985(14) -0.1565(3) 0.0372(9) Uani 1 1 d . . . . .
H4 H -0.038978 0.600438 -0.247381 0.045 Uiso 1 1 calc R U . . .
C3 C 0.1347(3) 0.57065(14) -0.1005(3) 0.0333(8) Uani 1 1 d . . . . .
H3 H 0.190542 0.568633 -0.152324 0.040 Uiso 1 1 calc R U . . .
C9 C 0.4003(3) 0.52060(14) 0.2182(3) 0.0290(7) Uani 1 1 d . . . . .
C10 C 0.5343(3) 0.48624(13) 0.2441(3) 0.0291(7) Uani 1 1 d . . . . .
C1 C 0.1041(3) 0.55738(13) 0.1128(3) 0.0292(7) Uani 1 1 d . . . . .
H1 H 0.140028 0.546163 0.203193 0.035 Uiso 1 1 calc R U . . .
C20 C 0.4631(6) 0.1572(2) 0.6211(8) 0.0866(19) Uani 1 1 d . . . . .
H20 H 0.505740 0.125229 0.607239 0.104 Uiso 1 1 calc R U . . .
C18 C 0.4676(6) 0.2334(3) 0.7585(6) 0.0872(18) Uani 1 1 d . . . . .
H18 H 0.510305 0.253680 0.837580 0.105 Uiso 1 1 calc R U . . .
C19 C 0.5287(6) 0.1868(3) 0.7378(7) 0.100(2) Uani 1 1 d . . . . .
H19 H 0.613893 0.174891 0.801843 0.119 Uiso 1 1 calc R U . . .
C21 C 0.4055(5) 0.37824(18) 0.4662(6) 0.0713(14) Uani 1 1 d . . . . .
H21A H 0.494687 0.376085 0.456086 0.107 Uiso 1 1 calc R U . . .
H21B H 0.337340 0.356858 0.396290 0.107 Uiso 1 1 calc R U . . .
H21C H 0.414642 0.364098 0.553689 0.107 Uiso 1 1 calc R U . . .
O2W O 0.5744(11) 0.3457(4) 0.8530(14) 0.070(4) Uani 0.25 1 d . . P . .
H3W H 0.491837 0.352864 0.797356 0.105 Uiso 0.25 1 d R U P . .
H4W H 0.614128 0.376044 0.885056 0.105 Uiso 0.25 1 d R U P . .

loop_
_atom_site_aniso_label
_atom_site_aniso_U_11
_atom_site_aniso_U_22
_atom_site_aniso_U_33
_atom_site_aniso_U_23
_atom_site_aniso_U_13
_atom_site_aniso_U_12
Co1 0.0236(3) 0.0323(4) 0.0272(4) 0.0061(3) 0.0151(3) 0.0051(3)
Co2 0.0226(3) 0.0465(4) 0.0205(3) 0.0010(3) 0.0114(3) 0.0054(3)
S1 0.0672(7) 0.0446(6) 0.0725(8) 0.0114(5) 0.0403(6) 0.0068(5)
S2 0.0614(7) 0.0607(7) 0.0510(7) -0.0096(5) 0.0201(6) 0.0097(5)
O1 0.0316(13) 0.0386(13) 0.0323(13) 0.0112(11) 0.0194(10) 0.0097(10)
O2 0.0267(11) 0.0386(13) 0.0338(14) 0.0085(11) 0.0192(10) 0.0073(10)
O3 0.0417(15) 0.0730(18) 0.0468(16) 0.0209(14) 0.0227(13) 0.0316(14)
O7 0.0383(14) 0.0494(15) 0.0528(17) -0.0036(13) 0.0305(13) -0.0020(11)
O5 0.0247(11) 0.0490(14) 0.0244(13) 0.0040(10) 0.0135(10) 0.0084(10)
O6 0.0395(14) 0.0705(17) 0.0269(14) 0.0027(12) 0.0192(11) 0.0150(13)
O1W 0.0271(12) 0.0365(13) 0.0385(14) 0.0076(10) 0.0142(10) 0.0047(10)
N1 0.0248(14) 0.0382(15) 0.0273(15) 0.0118(12) 0.0135(12) 0.0091(12)
C6 0.0299(17) 0.0292(17) 0.0277(18) 0.0019(14) 0.0164(14) 0.0037(13)
C2 0.0270(17) 0.0364(18) 0.0247(18) 0.0029(14) 0.0109(14) 0.0030(14)
N2 0.0285(15) 0.0540(18) 0.0234(15) 0.0022(13) 0.0149(12) 0.0080(13)
O4 0.0311(12) 0.0602(16) 0.0218(12) 0.0017(11) 0.0140(10) 0.0145(11)
C14 0.056(3) 0.085(4) 0.087(4) 0.018(3) 0.039(3) -0.003(3)
C13 0.064(3) 0.055(3) 0.085(4) 0.011(3) 0.036(3) -0.009(2)
C12 0.058(3) 0.040(2) 0.069(3) 0.002(2) 0.024(2) 0.0026(19)
C11 0.043(2) 0.038(2) 0.041(2) 0.0076(17) 0.0160(18) 0.0011(16)
C16 0.045(2) 0.048(2) 0.048(2) 0.0027(19) 0.0236(19) -0.0030(18)
C17 0.067(3) 0.071(3) 0.055(3) 0.005(2) 0.025(3) -0.012(2)
C15 0.050(2) 0.061(3) 0.070(3) 0.003(2) 0.026(2) 0.007(2)
N3 0.0459(19) 0.0438(19) 0.054(2) 0.0076(16) 0.0190(17) 0.0052(15)
N4 0.054(2) 0.050(2) 0.092(3) 0.008(2) 0.041(2) 0.0029(18)
C8 0.0277(17) 0.0339(18) 0.034(2) 0.0033(15) 0.0155(15) 0.0020(14)
C7 0.0224(16) 0.0314(18) 0.0306(19) -0.0027(15) 0.0131(14) 0.0004(13)
C5 0.0315(18) 0.044(2) 0.0270(19) 0.0075(15) 0.0117(15) 0.0120(15)
C4 0.042(2) 0.049(2) 0.0211(18) 0.0151(16) 0.0122(16) 0.0108(16)
C3 0.0369(19) 0.043(2) 0.0258(18) 0.0058(15) 0.0182(15) 0.0028(15)
C9 0.0238(17) 0.0415(19) 0.0232(18) 0.0018(15) 0.0105(14) 0.0012(14)
C10 0.0256(17) 0.0402(19) 0.0254(19) -0.0019(15) 0.0141(15) 0.0010(14)
C1 0.0290(17) 0.0400(19) 0.0207(17) 0.0035(14) 0.0117(14) 0.0055(14)
C20 0.056(3) 0.072(4) 0.143(6) 0.048(4) 0.050(4) 0.014(3)
C18 0.066(4) 0.120(5) 0.065(4) 0.023(4) 0.012(3) -0.025(3)
C19 0.047(3) 0.138(6) 0.106(5) 0.068(5) 0.019(3) -0.007(4)
C21 0.070(3) 0.064(3) 0.099(4) -0.018(3) 0.053(3) -0.007(2)
O2W 0.043(6) 0.041(6) 0.113(11) -0.007(6) 0.014(7) 0.008(5)

loop_
_atom_type_symbol
_atom_type_description
_atom_type_scat_dispersion_real
_atom_type_scat_dispersion_imag
_atom_type_scat_source
C C 0.0033 0.0016 'International Tables Vol C Tables 4.2.6.8 and 6.1.1.4'
H H 0.0000 0.0000 'International Tables Vol C Tables 4.2.6.8 and 6.1.1.4'
N N 0.0061 0.0033 'International Tables Vol C Tables 4.2.6.8 and 6.1.1.4'
O O 0.0106 0.0060 'International Tables Vol C Tables 4.2.6.8 and 6.1.1.4'
S S 0.1246 0.1234 'International Tables Vol C Tables 4.2.6.8 and 6.1.1.4'
Co Co 0.3494 0.9721 'International Tables Vol C Tables 4.2.6.8 and 6.1.1.4'

loop_
_geom_angle_atom_site_label_1
_geom_angle_atom_site_label_2
_geom_angle_atom_site_label_3
_geom_angle
_geom_angle_site_symmetry_1
_geom_angle_site_symmetry_3
_geom_angle_publ_flag
O1W Co1 O1W 180.00(8) 3_566 . ?
O1W Co1 O1 92.91(9) 3_566 3_566 ?
O1W Co1 O1 87.09(9) . 3_566 ?
O1W Co1 O1 87.09(9) 3_566 . ?
O1W Co1 O1 92.91(9) . . ?
O1 Co1 O1 180.0 3_566 . ?
O1W Co1 O2 89.65(9) 3_566 3_566 ?
O1W Co1 O2 90.36(9) . 3_566 ?
O1 Co1 O2 77.89(8) 3_566 3_566 ?
O1 Co1 O2 102.10(8) . 3_566 ?
O1W Co1 O2 90.35(9) 3_566 . ?
O1W Co1 O2 89.65(9) . . ?
O1 Co1 O2 102.11(8) 3_566 . ?
O1 Co1 O2 77.90(8) . . ?
O2 Co1 O2 180.0 3_566 . ?
O7 Co2 O7 180.0 3_666 . ?
O7 Co2 O4 88.09(10) 3_666 3_666 ?
O7 Co2 O4 91.91(10) . 3_666 ?
O7 Co2 O4 91.91(10) 3_666 . ?
O7 Co2 O4 88.10(10) . . ?
O4 Co2 O4 180.0 3_666 . ?
O7 Co2 O5 90.62(9) 3_666 3_666 ?
O7 Co2 O5 89.38(9) . 3_666 ?
O4 Co2 O5 78.74(8) 3_666 3_666 ?
O4 Co2 O5 101.26(8) . 3_666 ?
O7 Co2 O5 89.39(9) 3_666 . ?
O7 Co2 O5 90.61(9) . . ?
O4 Co2 O5 101.26(8) 3_666 . ?
O4 Co2 O5 78.74(8) . . ?
O5 Co2 O5 180.0 3_666 . ?
C11 S1 S2 106.08(13) . . ?
C16 S2 S1 105.58(15) . . ?
C7 O1 Co1 113.8(2) . . ?
C8 O2 Co1 116.2(2) . . ?
C21 O7 Co2 123.3(2) . . ?
C21 O7 H1O 104.0 . . ?
Co2 O7 H1O 120.2 . . ?
C10 O5 Co2 115.2(2) . . ?
Co1 O1W H2W 118.9 . . ?
Co1 O1W H1W 114.5 . . ?
H2W O1W H1W 101.4 . . ?
C7 N1 C6 127.1(3) . . ?
C7 N1 H1N 116.5 . . ?
C6 N1 H1N 116.5 . . ?
C1 C6 C5 120.1(3) . . ?
C1 C6 N1 120.8(3) . . ?
C5 C6 N1 119.1(3) . . ?
C3 C2 C1 121.4(3) . . ?
C3 C2 N2 117.9(3) . . ?
C1 C2 N2 120.5(3) . . ?
C9 N2 C2 126.9(3) . . ?
C9 N2 H2N 116.6 . . ?
C2 N2 H2N 116.6 . . ?
C9 O4 Co2 112.9(2) . . ?
C15 C14 C13 117.9(4) . . ?
C15 C14 H14 121.0 . . ?
C13 C14 H14 121.0 . . ?
C12 C13 C14 118.7(4) . . ?
C12 C13 H13 120.6 . . ?
C14 C13 H13 120.6 . . ?
C13 C12 C11 119.2(4) . . ?
C13 C12 H12 120.4 . . ?
C11 C12 H12 120.4 . . ?
N3 C11 C12 123.1(4) . . ?
N3 C11 S1 110.5(3) . . ?
C12 C11 S1 126.4(3) . . ?
N4 C16 C17 123.6(4) . . ?
N4 C16 S2 109.9(3) . . ?
C17 C16 S2 126.5(3) . . ?
C18 C17 C16 117.6(5) . . ?
C18 C17 H17 121.2 . . ?
C16 C17 H17 121.2 . . ?
N3 C15 C14 122.7(4) . . ?
N3 C15 H15 118.6 . . ?
C14 C15 H15 118.6 . . ?
C11 N3 C15 118.3(4) . . ?
C16 N4 C20 117.1(5) . . ?
O3 C8 O2 127.4(3) . . ?
O3 C8 C7 119.8(3) . . ?
O2 C8 C7 112.8(3) . . ?
O1 C7 N1 124.6(3) . . ?
O1 C7 C8 119.0(3) . . ?
N1 C7 C8 116.4(3) . . ?
C4 C5 C6 119.4(3) . . ?
C4 C5 H5 120.3 . . ?
C6 C5 H5 120.3 . . ?
C5 C4 C3 121.7(3) . . ?
C5 C4 H4 119.1 . . ?
C3 C4 H4 119.1 . . ?
C2 C3 C4 118.3(3) . . ?
C2 C3 H3 120.8 . . ?
C4 C3 H3 120.8 . . ?
O4 C9 N2 125.4(3) . . ?
O4 C9 C10 119.4(3) . . ?
N2 C9 C10 115.2(3) . . ?
O6 C10 O5 127.3(3) . . ?
O6 C10 C9 119.7(3) . . ?
O5 C10 C9 113.1(3) . . ?
C2 C1 C6 119.1(3) . . ?
C2 C1 H1 120.5 . . ?
C6 C1 H1 120.5 . . ?
N4 C20 C19 122.7(6) . . ?
N4 C20 H20 118.6 . . ?
C19 C20 H20 118.6 . . ?
C19 C18 C17 120.0(6) . . ?
C19 C18 H18 120.0 . . ?
C17 C18 H18 120.0 . . ?
C18 C19 C20 119.0(5) . . ?
C18 C19 H19 120.5 . . ?
C20 C19 H19 120.5 . . ?
O7 C21 H21A 109.5 . . ?
O7 C21 H21B 109.5 . . ?
H21A C21 H21B 109.5 . . ?
O7 C21 H21C 109.5 . . ?
H21A C21 H21C 109.5 . . ?
H21B C21 H21C 109.5 . . ?
H3W O2W H4W 107.7 . . ?

loop_
_geom_bond_atom_site_label_1
_geom_bond_atom_site_label_2
_geom_bond_distance
_geom_bond_site_symmetry_2
_geom_bond_publ_flag
Co1 O1W 2.079(2) 3_566 ?
Co1 O1W 2.079(2) . ?
Co1 O1 2.086(2) 3_566 ?
Co1 O1 2.086(2) . ?
Co1 O2 2.094(2) 3_566 ?
Co1 O2 2.094(2) . ?
Co2 O7 2.088(2) 3_666 ?
Co2 O7 2.088(2) . ?
Co2 O4 2.095(2) 3_666 ?
Co2 O4 2.095(2) . ?
Co2 O5 2.096(2) 3_666 ?
Co2 O5 2.096(2) . ?
S1 C11 1.783(4) . ?
S1 S2 2.0184(15) . ?
S2 C16 1.775(4) . ?
O1 C7 1.250(4) . ?
O2 C8 1.272(4) . ?
O3 C8 1.219(4) . ?
O7 C21 1.405(5) . ?
O7 H1O 1.0040 . ?
O5 C10 1.276(4) . ?
O6 C10 1.223(4) . ?
O1W H2W 0.8870 . ?
O1W H1W 0.9487 . ?
N1 C7 1.336(4) . ?
N1 C6 1.418(4) . ?
N1 H1N 0.8600 . ?
C6 C1 1.390(4) . ?
C6 C5 1.397(4) . ?
C2 C3 1.382(4) . ?
C2 C1 1.389(5) . ?
C2 N2 1.434(4) . ?
N2 C9 1.328(4) . ?
N2 H2N 0.8600 . ?
O4 C9 1.238(4) . ?
C14 C15 1.388(6) . ?
C14 C13 1.392(6) . ?
C14 H14 0.9300 . ?
C13 C12 1.364(6) . ?
C13 H13 0.9300 . ?
C12 C11 1.373(5) . ?
C12 H12 0.9300 . ?
C11 N3 1.320(5) . ?
C16 N4 1.321(5) . ?
C16 C17 1.385(6) . ?
C17 C18 1.366(7) . ?
C17 H17 0.9300 . ?
C15 N3 1.325(5) . ?
C15 H15 0.9300 . ?
N4 C20 1.340(7) . ?
C8 C7 1.527(4) . ?
C5 C4 1.367(5) . ?
C5 H5 0.9300 . ?
C4 C3 1.389(5) . ?
C4 H4 0.9300 . ?
C3 H3 0.9300 . ?
C9 C10 1.542(4) . ?
C1 H1 0.9300 . ?
C20 C19 1.371(8) . ?
C20 H20 0.9300 . ?
C18 C19 1.351(8) . ?
C18 H18 0.9300 . ?
C19 H19 0.9300 . ?
C21 H21A 0.9600 . ?
C21 H21B 0.9600 . ?
C21 H21C 0.9600 . ?
O2W H3W 0.8500 . ?
O2W H4W 0.8499 . ?

loop_
_geom_torsion_atom_site_label_1
_geom_torsion_atom_site_label_2
_geom_torsion_atom_site_label_3
_geom_torsion_atom_site_label_4
_geom_torsion
_geom_torsion_site_symmetry_1
_geom_torsion_site_symmetry_2
_geom_torsion_site_symmetry_3
_geom_torsion_site_symmetry_4
_geom_torsion_publ_flag
C7 N1 C6 C1 -16.9(5) . . . . ?
C7 N1 C6 C5 165.6(3) . . . . ?
C3 C2 N2 C9 169.0(3) . . . . ?
C1 C2 N2 C9 -16.0(5) . . . . ?
C15 C14 C13 C12 0.8(7) . . . . ?
C14 C13 C12 C11 -0.3(7) . . . . ?
C13 C12 C11 N3 -0.6(6) . . . . ?
C13 C12 C11 S1 -179.7(3) . . . . ?
S2 S1 C11 N3 -179.8(2) . . . . ?
S2 S1 C11 C12 -0.6(4) . . . . ?
S1 S2 C16 N4 -177.5(2) . . . . ?
S1 S2 C16 C17 1.8(4) . . . . ?
N4 C16 C17 C18 2.2(7) . . . . ?
S2 C16 C17 C18 -177.0(4) . . . . ?
C13 C14 C15 N3 -0.4(7) . . . . ?
C12 C11 N3 C15 1.0(6) . . . . ?
S1 C11 N3 C15 -179.7(3) . . . . ?
C14 C15 N3 C11 -0.5(6) . . . . ?
C17 C16 N4 C20 -2.9(6) . . . . ?
S2 C16 N4 C20 176.5(3) . . . . ?
Co1 O2 C8 O3 173.9(3) . . . . ?
Co1 O2 C8 C7 -7.0(3) . . . . ?
Co1 O1 C7 N1 179.7(2) . . . . ?
Co1 O1 C7 C8 0.2(3) . . . . ?
C6 N1 C7 O1 -3.7(5) . . . . ?
C6 N1 C7 C8 175.8(3) . . . . ?
O3 C8 C7 O1 -176.2(3) . . . . ?
O2 C8 C7 O1 4.6(4) . . . . ?
O3 C8 C7 N1 4.2(5) . . . . ?
O2 C8 C7 N1 -174.9(3) . . . . ?
C1 C6 C5 C4 0.2(5) . . . . ?
N1 C6 C5 C4 177.7(3) . . . . ?
C6 C5 C4 C3 -0.7(5) . . . . ?
C1 C2 C3 C4 0.1(5) . . . . ?
N2 C2 C3 C4 175.1(3) . . . . ?
C5 C4 C3 C2 0.6(5) . . . . ?
Co2 O4 C9 N2 170.4(3) . . . . ?
Co2 O4 C9 C10 -8.2(4) . . . . ?
C2 N2 C9 O4 -8.2(6) . . . . ?
C2 N2 C9 C10 170.6(3) . . . . ?
Co2 O5 C10 O6 175.2(3) . . . . ?
Co2 O5 C10 C9 -5.9(3) . . . . ?
O4 C9 C10 O6 -171.2(3) . . . . ?
N2 C9 C10 O6 10.0(5) . . . . ?
O4 C9 C10 O5 9.9(4) . . . . ?
N2 C9 C10 O5 -168.9(3) . . . . ?
C3 C2 C1 C6 -0.5(5) . . . . ?
N2 C2 C1 C6 -175.4(3) . . . . ?
C5 C6 C1 C2 0.4(5) . . . . ?
N1 C6 C1 C2 -177.1(3) . . . . ?
C16 N4 C20 C19 1.8(7) . . . . ?
C16 C17 C18 C19 -0.4(8) . . . . ?
C17 C18 C19 C20 -0.6(9) . . . . ?
N4 C20 C19 C18 -0.1(8) . . . . ?
